data_4037648
loop_
_publ_author_name
'Tabata, Hidetsugu'
'Funaki, Kaoru'
'Tasaka, Tomohiko'
'Oshitari, Tetsuta'
'Takahashi, Hideyo'
'Natsugari, Hideaki'

_publ_section_title
;
 Elucidation of the Active Conformation of Antiproliferative Sulfonamides,
 5<i>N</i>-Arylsulfonyl-1,5-benzodiazepin-2-ones.
;
_journal_name_full 'The Journal of organic chemistry'
_journal_paper_doi 10.1021/acs.joc.9b02833
_journal_year 2019
_chemical_formula_moiety 'C12 H16 N2 O3 S'
_chemical_formula_sum 'C12 H16 N2 O3 S'
_chemical_formula_weight 268.33
_space_group_IT_number 61
_space_group_name_Hall '-P 2ac 2ab'
_space_group_name_H-M_alt 'P b c a'
_symmetry_cell_setting orthorhombic
_symmetry_Int_Tables_number 61
_symmetry_space_group_name_Hall '-P 2ac 2ab'
_symmetry_space_group_name_H-M 'P b c a'
_atom_sites_solution_hydrogens geom
_atom_sites_solution_primary direct
_atom_sites_solution_secondary difmap
_cell_angle_alpha 90.0000
_cell_angle_beta 90.0000
_cell_angle_gamma 90.0000
_cell_formula_units_Z 8
_cell_length_a 10.32260(10)
_cell_length_b 10.16952(10)
_cell_length_c 24.1342(4)
_cell_measurement_reflns_used 15236
_cell_measurement_temperature 173
_cell_measurement_theta_max 68.17
_cell_measurement_theta_min 3.67
_cell_volume 2533.51(5)
_computing_cell_refinement 'RAPID AUTO'
_computing_data_collection 'RAPID AUTO (Rigaku, ????)'
_computing_data_reduction 'RAPID AUTO'
_computing_molecular_graphics 'CrystalStructure 4.0'
_computing_publication_material 'CrystalStructure 4.0 (Rigaku, 2010)'
_computing_structure_refinement 'CRYSTALS (Carruthers, et al., 1999)'
_computing_structure_solution 'SIR92 (Altomare, et al., 1994)'
_diffrn_ambient_temperature 173
_diffrn_detector_area_resol_mean 10.000
_diffrn_measured_fraction_theta_full 0.999
_diffrn_measured_fraction_theta_max 0.999
_diffrn_measurement_device_type 'Rigaku R-AXIS RAPID'
_diffrn_measurement_method \w
_diffrn_radiation_type 'Cu K\a'
_diffrn_radiation_wavelength 1.54187
_diffrn_reflns_av_R_equivalents 0.0407
_diffrn_reflns_limit_h_max 12
_diffrn_reflns_limit_h_min -12
_diffrn_reflns_limit_k_max 12
_diffrn_reflns_limit_k_min -12
_diffrn_reflns_limit_l_max 28
_diffrn_reflns_limit_l_min -28
_diffrn_reflns_number 23360
_diffrn_reflns_theta_full 68.22
_diffrn_reflns_theta_max 68.22
_diffrn_standards_number 0
_exptl_absorpt_coefficient_mu 2.311
_exptl_absorpt_correction_T_max 0.851
_exptl_absorpt_correction_T_min 0.696
_exptl_absorpt_correction_type multi-scan
_exptl_absorpt_process_details 'ABSCOR (Rigaku, 1995)'
_exptl_crystal_colour colorless
_exptl_crystal_density_diffrn 1.407
_exptl_crystal_density_method 'not measured'
_exptl_crystal_description block
_exptl_crystal_F_000 1136.00
_exptl_crystal_size_max 0.400
_exptl_crystal_size_mid 0.200
_exptl_crystal_size_min 0.070
_refine_diff_density_max 0.395
_refine_diff_density_min -0.359
_refine_ls_extinction_coef 3(6)
_refine_ls_extinction_method 'Larson (1970) Crystallographic Computing eq. 22'
_refine_ls_goodness_of_fit_ref 1.249
_refine_ls_hydrogen_treatment mixed
_refine_ls_number_parameters 216
_refine_ls_number_reflns 2321
_refine_ls_R_factor_gt 0.0363
_refine_ls_shift/su_max 0.000
_refine_ls_structure_factor_coef Fsqd
_refine_ls_weighting_details 'w = 1/[0.0010Fo^2^ + 1.0000\s(Fo^2^)]/(4Fo^2^)'
_refine_ls_weighting_scheme calc
_refine_ls_wR_factor_ref 0.1096
_reflns_number_gt 1995
_reflns_number_total 2321
_reflns_threshold_expression F^2^>2.0\s(F^2^)
_cod_data_source_file jo9b02833_si_003.cif
_cod_data_source_block 140628_YKT1-27-27_
_cod_original_cell_volume 2533.51(6)
_cod_database_code 4037648

loop_
_symmetry_equiv_pos_site_id
_symmetry_equiv_pos_as_xyz
1 +X,+Y,+Z
2 1/2-X,1/2+Y,+Z
3 +X,1/2-Y,1/2+Z
4 1/2-X,-Y,1/2+Z
5 -X,-Y,-Z
6 1/2+X,1/2-Y,-Z
7 -X,1/2+Y,1/2-Z
8 1/2+X,+Y,1/2-Z

loop_
_atom_site_label
_atom_site_type_symbol
_atom_site_fract_x
_atom_site_fract_y
_atom_site_fract_z
_atom_site_U_iso_or_equiv
_atom_site_adp_type
_atom_site_occupancy
_atom_site_symmetry_multiplicity
_atom_site_calc_flag
_atom_site_refinement_flags
S1 S 0.68010(4) 0.05037(4) 0.72159(2) 0.02849(15) Uani 1.0 8 d .
O1 O 0.64475(13) -0.24540(12) 0.57756(5) 0.0400(4) Uani 1.0 8 d .
O2 O 0.66888(13) -0.02999(13) 0.77028(5) 0.0366(4) Uani 1.0 8 d .
O3 O 0.69389(13) 0.18954(13) 0.72720(5) 0.0405(4) Uani 1.0 8 d .
N1 N 0.61819(14) -0.02560(14) 0.57118(6) 0.0296(4) Uani 1.0 8 d .
N2 N 0.54904(13) 0.02321(14) 0.68457(5) 0.0276(4) Uani 1.0 8 d .
C1 C 0.58185(17) -0.14734(18) 0.58925(7) 0.0292(5) Uani 1.0 8 d .
C2 C 0.45965(17) -0.15468(18) 0.62477(7) 0.0289(5) Uani 1.0 8 d .
C3 C 0.49207(19) -0.11033(19) 0.68353(7) 0.0314(5) Uani 1.0 8 d .
C4 C 0.51677(16) 0.11594(17) 0.64159(7) 0.0270(5) Uani 1.0 8 d .
C5 C 0.45115(16) 0.23048(18) 0.65555(7) 0.0315(5) Uani 1.0 8 d .
C6 C 0.42341(18) 0.32333(19) 0.61547(8) 0.0381(6) Uani 1.0 8 d .
C7 C 0.45927(18) 0.30126(19) 0.56091(8) 0.0390(6) Uani 1.0 8 d .
C8 C 0.52275(18) 0.18635(19) 0.54668(7) 0.0359(6) Uani 1.0 8 d .
C9 C 0.55161(16) 0.09209(18) 0.58652(7) 0.0283(5) Uani 1.0 8 d .
C10 C 0.7284(2) -0.0175(3) 0.53291(9) 0.0399(6) Uani 1.0 8 d .
C11 C 0.4037(2) -0.2931(2) 0.62516(9) 0.0382(6) Uani 1.0 8 d .
C12 C 0.81230(18) -0.0071(3) 0.68226(8) 0.0354(6) Uani 1.0 8 d .
H1 H 0.399(2) -0.0946(18) 0.6095(8) 0.027(5) Uiso 1.0 8 d .
H2 H 0.5524(19) -0.176(2) 0.7004(9) 0.041(6) Uiso 1.0 8 d .
H3 H 0.4150(19) -0.1087(18) 0.7046(8) 0.032(5) Uiso 1.0 8 d .
H4 H 0.4262 0.2448 0.6921 0.0373 Uiso 1.0 8 calc R
H5 H 0.3805 0.4008 0.6245 0.0458 Uiso 1.0 8 calc R
H6 H 0.4412 0.3635 0.5338 0.0466 Uiso 1.0 8 calc R
H7 H 0.5473 0.1723 0.5101 0.0430 Uiso 1.0 8 calc R
H8 H 0.761(3) 0.071(3) 0.5312(11) 0.070(8) Uiso 1.0 8 d .
H9 H 0.707(3) -0.039(3) 0.4954(12) 0.060(8) Uiso 1.0 8 d .
H10 H 0.792(3) -0.077(3) 0.5415(13) 0.078(9) Uiso 1.0 8 d .
H11 H 0.376(3) -0.316(3) 0.5869(10) 0.053(7) Uiso 1.0 8 d .
H12 H 0.470(3) -0.357(3) 0.6404(9) 0.051(7) Uiso 1.0 8 d .
H13 H 0.329(3) -0.294(3) 0.6515(10) 0.058(7) Uiso 1.0 8 d .
H14 H 0.896(3) 0.009(2) 0.7042(9) 0.048(6) Uiso 1.0 8 d .
H15 H 0.801(2) -0.097(3) 0.6771(10) 0.047(7) Uiso 1.0 8 d .
H16 H 0.8150(17) 0.0453(18) 0.6493(9) 0.025(5) Uiso 1.0 8 d .

loop_
_atom_site_aniso_label
_atom_site_aniso_U_11
_atom_site_aniso_U_22
_atom_site_aniso_U_33
_atom_site_aniso_U_12
_atom_site_aniso_U_13
_atom_site_aniso_U_23
S1 0.0326(3) 0.0267(3) 0.0262(3) -0.00007(16) -0.00193(15) 0.00068(16)
O1 0.0427(8) 0.0321(8) 0.0452(8) 0.0071(7) 0.0068(6) -0.0063(6)
O2 0.0449(8) 0.0379(9) 0.0269(7) -0.0001(6) 0.0008(5) 0.0029(6)
O3 0.0493(9) 0.0286(8) 0.0434(8) -0.0022(6) -0.0133(6) -0.0022(6)
N1 0.0313(8) 0.0300(9) 0.0275(8) -0.0003(7) 0.0050(6) -0.0037(6)
N2 0.0284(8) 0.0265(9) 0.0280(8) -0.0007(6) -0.0007(6) -0.0005(6)
C1 0.0317(9) 0.0303(10) 0.0256(9) -0.0011(8) -0.0030(7) -0.0053(8)
C2 0.0259(9) 0.0263(10) 0.0347(10) 0.0007(8) -0.0018(7) -0.0001(8)
C3 0.0342(10) 0.0287(11) 0.0313(9) -0.0039(8) 0.0070(8) 0.0006(8)
C4 0.0260(9) 0.0237(9) 0.0312(9) -0.0017(7) -0.0018(7) 0.0012(7)
C5 0.0288(9) 0.0288(10) 0.0370(10) 0.0009(8) -0.0011(7) -0.0039(8)
C6 0.0312(10) 0.0290(11) 0.0541(12) 0.0031(8) -0.0079(9) -0.0020(9)
C7 0.0383(11) 0.0327(11) 0.0461(11) -0.0052(9) -0.0148(9) 0.0106(9)
C8 0.0386(11) 0.0385(12) 0.0307(9) -0.0061(9) -0.0059(8) 0.0035(8)
C9 0.0270(9) 0.0275(10) 0.0303(9) -0.0031(7) -0.0024(7) -0.0018(8)
C10 0.0389(12) 0.0445(14) 0.0365(11) -0.0064(10) 0.0113(9) -0.0071(10)
C11 0.0351(10) 0.0318(12) 0.0476(12) -0.0058(9) -0.0040(9) 0.0008(10)
C12 0.0296(10) 0.0413(14) 0.0352(11) 0.0008(9) 0.0013(8) 0.0076(10)

loop_
_atom_type_symbol
_atom_type_description
_atom_type_scat_dispersion_real
_atom_type_scat_dispersion_imag
_atom_type_scat_source
C C 0.0181 0.0091
;
International Tables for Crystallography
(1992, Vol. C, Tables 4.2.6.8 and 6.1.1.4)
;
H H 0.0000 0.0000
;
International Tables for Crystallography
(1992, Vol. C, Table 6.1.1.4)
;
O O 0.0492 0.0322
;
International Tables for Crystallography
(1992, Vol. C, Tables 4.2.6.8 and 6.1.1.4)
;
N N 0.0311 0.0180
;
International Tables for Crystallography
(1992, Vol. C, Tables 4.2.6.8 and 6.1.1.4)
;
S S 0.3331 0.5567
;
International Tables for Crystallography
(1992, Vol. C, Tables 4.2.6.8 and 6.1.1.4)
;

loop_
_geom_angle_atom_site_label_1
_geom_angle_atom_site_label_2
_geom_angle_atom_site_label_3
_geom_angle
_geom_angle_publ_flag
O2 S1 O3 119.62(8) yes
O2 S1 N2 106.42(8) yes
O2 S1 C12 108.34(10) yes
O3 S1 N2 107.44(8) yes
O3 S1 C12 107.60(10) yes
N2 S1 C12 106.78(9) yes
C1 N1 C9 123.00(15) yes
C1 N1 C10 117.72(16) yes
C9 N1 C10 119.26(16) yes
S1 N2 C3 119.35(12) yes
S1 N2 C4 118.12(12) yes
C3 N2 C4 119.76(13) yes
O1 C1 N1 121.33(16) yes
O1 C1 C2 121.89(17) yes
N1 C1 C2 116.79(16) yes
C1 C2 C3 109.04(15) yes
C1 C2 C11 111.25(16) yes
C3 C2 C11 110.56(16) yes
N2 C3 C2 111.98(14) yes
N2 C4 C5 119.14(15) yes
N2 C4 C9 120.75(15) yes
C5 C4 C9 120.10(16) yes
C4 C5 C6 120.29(16) yes
C5 C6 C7 119.94(18) yes
C6 C7 C8 119.95(18) yes
C7 C8 C9 120.83(17) yes
N1 C9 C4 121.02(16) yes
N1 C9 C8 120.10(16) yes
C4 C9 C8 118.87(17) yes
C1 C2 H1 107.1(12) no
C3 C2 H1 108.4(11) no
C11 C2 H1 110.4(12) no
N2 C3 H2 111.1(12) no
N2 C3 H3 108.0(12) no
C2 C3 H2 108.4(12) no
C2 C3 H3 108.7(12) no
H2 C3 H3 108.5(17) no
C4 C5 H4 119.729 no
C6 C5 H4 119.983 no
C5 C6 H5 120.859 no
C7 C6 H5 119.205 no
C6 C7 H6 120.365 no
C8 C7 H6 119.685 no
C7 C8 H7 119.616 no
C9 C8 H7 119.554 no
N1 C10 H8 110.3(16) no
N1 C10 H9 113.5(15) no
N1 C10 H10 112.0(19) no
H8 C10 H9 105(2) no
H8 C10 H10 112(3) no
H9 C10 H10 103(3) no
C2 C11 H11 108.6(13) no
C2 C11 H12 109.9(13) no
C2 C11 H13 107.7(14) no
H11 C11 H12 112.5(18) no
H11 C11 H13 111(2) no
H12 C11 H13 106.5(19) no
S1 C12 H14 108.6(13) no
S1 C12 H15 107.3(14) no
S1 C12 H16 106.6(11) no
H14 C12 H15 109.6(18) no
H14 C12 H16 108.5(16) no
H15 C12 H16 116.0(18) no

loop_
_geom_bond_atom_site_label_1
_geom_bond_atom_site_label_2
_geom_bond_distance
_geom_bond_publ_flag
S1 O2 1.4360(14) yes
S1 O3 1.4289(14) yes
S1 N2 1.6446(14) yes
S1 C12 1.762(2) yes
O1 C1 1.223(3) yes
N1 C1 1.365(3) yes
N1 C9 1.429(3) yes
N1 C10 1.468(3) yes
N2 C3 1.480(3) yes
N2 C4 1.441(3) yes
C1 C2 1.527(3) yes
C2 C3 1.525(3) yes
C2 C11 1.522(3) yes
C4 C5 1.389(3) yes
C4 C9 1.398(3) yes
C5 C6 1.382(3) yes
C6 C7 1.386(3) yes
C7 C8 1.383(3) yes
C8 C9 1.390(3) yes
C2 H1 0.948(19) no
C3 H2 1.00(2) no
C3 H3 0.94(2) no
C5 H4 0.930 no
C6 H5 0.930 no
C7 H6 0.930 no
C8 H7 0.930 no
C10 H8 0.96(3) no
C10 H9 0.96(3) no
C10 H10 0.92(3) no
C11 H11 0.99(3) no
C11 H12 1.01(3) no
C11 H13 1.00(3) no
C12 H14 1.02(3) no
C12 H15 0.93(3) no
C12 H16 0.96(2) no

loop_
_geom_contact_atom_site_label_1
_geom_contact_atom_site_label_2
_geom_contact_distance
_geom_contact_publ_flag
_geom_contact_site_symmetry_2
S1 C5 3.3883(18) no .
S1 C9 3.5448(18) no .
O1 C3 3.303(3) no .
O1 C9 3.571(3) no .
O1 C10 2.698(3) no .
O1 C11 2.784(3) no .
O2 C3 2.895(3) no .
O3 C4 2.859(2) no .
O3 C5 3.073(3) no .
N1 N2 2.8714(19) no .
N1 C3 3.129(3) no .
N1 C12 3.352(3) no .
N2 C1 2.901(3) no .
C1 C4 3.036(3) no .
C1 C8 3.598(3) no .
C1 C12 3.568(3) no .
C2 C4 2.844(3) no .
C2 C9 2.837(3) no .
C3 C5 3.556(3) no .
C3 C9 3.178(3) no .
C3 C12 3.468(3) no .
C4 C7 2.774(3) no .
C4 C12 3.440(3) no .
C5 C8 2.766(3) no .
C6 C9 2.787(3) no .
C8 C10 2.986(3) no .
O1 C7 3.556(3) no 5_656
O1 C8 3.580(3) no 2_645
O1 C8 3.513(3) no 5_656
O1 C9 3.550(3) no 2_645
O1 C10 3.245(3) no 2_645
O2 O3 3.3501(19) no 2_645
O2 C5 3.267(3) no 7_646
O2 C6 3.277(3) no 7_646
O2 C11 3.568(3) no 7_656
O3 O2 3.3501(19) no 2_655
O3 C3 3.531(3) no 7_656
O3 C12 3.271(3) no 2_655
N1 C8 3.589(3) no 5_656
C1 C8 3.476(3) no 5_656
C3 O3 3.531(3) no 7_646
C5 O2 3.267(3) no 7_656
C6 O2 3.277(3) no 7_656
C6 C11 3.585(3) no 2_555
C7 O1 3.556(3) no 5_656
C8 O1 3.580(3) no 2_655
C8 O1 3.513(3) no 5_656
C8 N1 3.589(3) no 5_656
C8 C1 3.476(3) no 5_656
C9 O1 3.550(3) no 2_655
C10 O1 3.245(3) no 2_655
C11 O2 3.568(3) no 7_646
C11 C6 3.585(3) no 2_545
C12 O3 3.271(3) no 2_645
S1 H2 2.70(2) no .
S1 H3 3.21(2) no .
S1 H4 3.3590 no .
O1 H1 3.06(2) no .
O1 H2 3.19(2) no .
O1 H9 2.95(3) no .
O1 H10 2.45(3) no .
O1 H11 2.87(3) no .
O1 H12 2.62(3) no .
O1 H15 3.26(3) no .
O2 H2 2.55(2) no .
O2 H3 3.17(2) no .
O2 H14 2.86(3) no .
O2 H15 2.71(3) no .
O2 H16 3.37(2) no .
O3 H4 2.9441 no .
O3 H14 2.83(3) no .
O3 H15 3.34(3) no .
O3 H16 2.693(19) no .
N1 H1 2.54(2) no .
N1 H2 3.54(2) no .
N1 H7 2.6007 no .
N1 H15 3.26(3) no .
N1 H16 2.863(19) no .
N2 H1 2.667(19) no .
N2 H4 2.5916 no .
N2 H15 2.88(3) no .
N2 H16 2.883(18) no .
C1 H2 2.71(2) no .
C1 H3 3.30(2) no .
C1 H8 3.21(3) no .
C1 H9 2.83(3) no .
C1 H10 2.56(3) no .
C1 H11 2.73(3) no .
C1 H12 2.72(3) no .
C1 H13 3.36(3) no .
C1 H15 3.14(3) no .
C1 H16 3.424(18) no .
C3 H11 3.35(3) no .
C3 H12 2.73(3) no .
C3 H13 2.63(3) no .
C3 H15 3.19(3) no .
C4 H1 2.580(19) no .
C4 H2 3.31(2) no .
C4 H3 2.938(19) no .
C4 H5 3.2466 no .
C4 H7 3.2408 no .
C4 H16 3.167(18) no .
C5 H1 3.529(18) no .
C5 H6 3.2373 no .
C6 H7 3.2346 no .
C7 H4 3.2357 no .
C8 H1 3.476(19) no .
C8 H5 3.2316 no .
C8 H8 2.75(3) no .
C8 H9 3.23(3) no .
C9 H1 2.527(19) no .
C9 H4 3.2523 no .
C9 H6 3.2464 no .
C9 H8 2.55(3) no .
C9 H9 3.03(3) no .
C9 H10 3.21(3) no .
C9 H16 3.148(18) no .
C10 H7 2.7437 no .
C10 H16 3.02(2) no .
C11 H2 2.66(2) no .
C11 H3 2.684(19) no .
C12 H2 3.22(2) no .
C12 H10 3.48(3) no .
H1 H2 2.83(3) no .
H1 H3 2.31(3) no .
H1 H11 2.33(3) no .
H1 H12 2.87(3) no .
H1 H13 2.38(3) no .
H2 H11 3.58(3) no .
H2 H12 2.49(3) no .
H2 H13 2.86(4) no .
H2 H15 2.74(3) no .
H3 H11 3.56(3) no .
H3 H12 3.02(3) no .
H3 H13 2.45(3) no .
H4 H5 2.3236 no .
H5 H6 2.3100 no .
H6 H7 2.3032 no .
H7 H8 2.4833 no .
H7 H9 2.7330 no .
H8 H16 2.92(4) no .
H10 H15 3.28(4) no .
H10 H16 2.89(4) no .
S1 H3 3.42(2) no 8_556
S1 H13 3.45(3) no 7_656
S1 H14 3.47(3) no 8_456
O1 H6 3.0736 no 5_656
O1 H7 2.9921 no 5_656
O1 H8 2.38(3) no 2_645
O1 H10 3.54(3) no 2_645
O1 H16 2.775(19) no 2_645
O2 H3 2.73(2) no 8_556
O2 H4 2.6525 no 7_646
O2 H5 2.6831 no 7_646
O2 H12 3.13(3) no 7_656
O2 H13 3.05(3) no 7_656
O2 H14 2.91(3) no 8_456
O3 H2 3.02(2) no 2_655
O3 H2 3.37(2) no 7_656
O3 H3 2.861(19) no 7_656
O3 H4 3.1402 no 8_556
O3 H13 2.94(3) no 7_656
O3 H14 3.42(3) no 2_655
O3 H15 2.49(3) no 2_655
N1 H7 2.9981 no 5_656
N2 H14 3.12(3) no 8_456
C1 H7 2.7543 no 5_656
C1 H8 3.58(3) no 2_645
C2 H5 3.5565 no 2_545
C2 H7 3.2600 no 5_656
C3 H4 3.4488 no 7_646
C3 H14 3.13(3) no 8_456
C4 H15 3.58(3) no 2_655
C5 H13 2.90(3) no 2_555
C5 H14 3.45(3) no 2_655
C5 H15 3.15(3) no 2_655
C6 H1 3.44(2) no 2_555
C6 H10 3.58(3) no 2_655
C6 H11 3.47(3) no 2_555
C6 H12 3.34(3) no 1_565
C6 H13 2.99(3) no 2_555
C6 H14 3.41(3) no 2_655
C6 H15 3.31(3) no 2_655
C7 H8 3.29(3) no 6_456
C7 H9 3.45(3) no 5_656
C7 H10 2.89(3) no 2_655
C8 H9 2.98(3) no 5_656
C8 H10 3.07(3) no 2_655
C9 H9 3.36(3) no 5_656
C10 H6 3.1406 no 6_556
C10 H7 3.4140 no 5_656
C11 H5 3.1218 no 1_545
C11 H5 3.5348 no 2_545
C11 H7 3.5237 no 5_656
C11 H14 3.46(3) no 2_645
C11 H16 3.387(18) no 2_645
C12 H3 3.11(2) no 8_556
C12 H5 3.5878 no 2_645
C12 H12 2.90(3) no 2_655
H1 C6 3.44(2) no 2_545
H1 H5 2.9108 no 2_545
H1 H7 3.0420 no 5_656
H1 H9 3.08(4) no 5_656
H2 O3 3.02(2) no 2_645
H2 O3 3.37(2) no 7_646
H2 H4 2.7264 no 7_646
H2 H14 3.25(3) no 2_645
H2 H14 3.39(3) no 8_456
H2 H16 3.38(3) no 2_645
H3 S1 3.42(2) no 8_456
H3 O2 2.73(2) no 8_456
H3 O3 2.861(19) no 7_646
H3 C12 3.11(2) no 8_456
H3 H4 3.3358 no 7_646
H3 H14 2.51(3) no 8_456
H3 H15 3.09(3) no 8_456
H4 O2 2.6525 no 7_656
H4 O3 3.1402 no 8_456
H4 C3 3.4488 no 7_656
H4 H2 2.7264 no 7_656
H4 H3 3.3358 no 7_656
H4 H13 2.8359 no 2_555
H4 H14 3.2695 no 2_655
H4 H14 3.4802 no 8_456
H4 H15 3.2672 no 2_655
H5 O2 2.6831 no 7_656
H5 C2 3.5565 no 2_555
H5 C11 3.1218 no 1_565
H5 C11 3.5348 no 2_555
H5 C12 3.5878 no 2_655
H5 H1 2.9108 no 2_555
H5 H11 3.0214 no 1_565
H5 H11 3.5614 no 2_555
H5 H12 2.6568 no 1_565
H5 H13 3.2167 no 1_565
H5 H13 3.0018 no 2_555
H5 H14 3.2020 no 2_655
H5 H15 3.5284 no 2_655
H5 H16 3.5203 no 2_655
H6 O1 3.0736 no 5_656
H6 C10 3.1406 no 6_456
H6 H6 3.4406 no 5_666
H6 H8 2.5238 no 6_456
H6 H9 3.0917 no 6_456
H6 H10 2.8247 no 2_655
H6 H10 3.2237 no 6_456
H6 H11 3.5689 no 1_565
H6 H11 3.5053 no 5_656
H7 O1 2.9921 no 5_656
H7 N1 2.9981 no 5_656
H7 C1 2.7543 no 5_656
H7 C2 3.2600 no 5_656
H7 C10 3.4140 no 5_656
H7 C11 3.5237 no 5_656
H7 H1 3.0420 no 5_656
H7 H9 2.9517 no 5_656
H7 H10 3.1331 no 2_655
H7 H11 2.8707 no 5_656
H8 O1 2.38(3) no 2_655
H8 C1 3.58(3) no 2_655
H8 C7 3.29(3) no 6_556
H8 H6 2.5238 no 6_556
H9 C7 3.45(3) no 5_656
H9 C8 2.98(3) no 5_656
H9 C9 3.36(3) no 5_656
H9 H1 3.08(4) no 5_656
H9 H6 3.0917 no 6_556
H9 H7 2.9517 no 5_656
H9 H11 3.03(4) no 6_546
H10 O1 3.54(3) no 2_655
H10 C6 3.58(3) no 2_645
H10 C7 2.89(3) no 2_645
H10 C8 3.07(3) no 2_645
H10 H6 2.8247 no 2_645
H10 H6 3.2237 no 6_556
H10 H7 3.1331 no 2_645
H10 H11 3.40(4) no 6_546
H11 C6 3.47(3) no 2_545
H11 H5 3.0214 no 1_545
H11 H5 3.5614 no 2_545
H11 H6 3.5689 no 1_545
H11 H6 3.5053 no 5_656
H11 H7 2.8707 no 5_656
H11 H9 3.03(4) no 6_446
H11 H10 3.40(4) no 6_446
H12 O2 3.13(3) no 7_646
H12 C6 3.34(3) no 1_545
H12 C12 2.90(3) no 2_645
H12 H5 2.6568 no 1_545
H12 H14 2.48(3) no 2_645
H12 H15 3.52(4) no 2_645
H12 H16 2.44(3) no 2_645
H13 S1 3.45(3) no 7_646
H13 O2 3.05(3) no 7_646
H13 O3 2.94(3) no 7_646
H13 C5 2.90(3) no 2_545
H13 C6 2.99(3) no 2_545
H13 H4 2.8359 no 2_545
H13 H5 3.2167 no 1_545
H13 H5 3.0018 no 2_545
H14 S1 3.47(3) no 8_556
H14 O2 2.91(3) no 8_556
H14 O3 3.42(3) no 2_645
H14 N2 3.12(3) no 8_556
H14 C3 3.13(3) no 8_556
H14 C5 3.45(3) no 2_645
H14 C6 3.41(3) no 2_645
H14 C11 3.46(3) no 2_655
H14 H2 3.25(3) no 2_655
H14 H2 3.39(3) no 8_556
H14 H3 2.51(3) no 8_556
H14 H4 3.2695 no 2_645
H14 H4 3.4802 no 8_556
H14 H5 3.2020 no 2_645
H14 H12 2.48(3) no 2_655
H15 O3 2.49(3) no 2_645
H15 C4 3.58(3) no 2_645
H15 C5 3.15(3) no 2_645
H15 C6 3.31(3) no 2_645
H15 H3 3.09(3) no 8_556
H15 H4 3.2672 no 2_645
H15 H5 3.5284 no 2_645
H15 H12 3.52(4) no 2_655
H16 O1 2.775(19) no 2_655
H16 C11 3.387(18) no 2_655
H16 H2 3.38(3) no 2_655
H16 H5 3.5203 no 2_645
H16 H12 2.44(3) no 2_655

loop_
_geom_torsion_atom_site_label_1
_geom_torsion_atom_site_label_2
_geom_torsion_atom_site_label_3
_geom_torsion_atom_site_label_4
_geom_torsion
_geom_torsion_publ_flag
O2 S1 N2 C3 -35.72(12) no
O2 S1 N2 C4 163.15(9) no
O3 S1 N2 C3 -164.96(9) no
O3 S1 N2 C4 33.91(12) no
C12 S1 N2 C3 79.84(12) no
C12 S1 N2 C4 -81.29(13) no
C1 N1 C9 C4 46.2(3) no
C1 N1 C9 C8 -135.14(16) no
C9 N1 C1 O1 -176.33(14) no
C9 N1 C1 C2 3.5(3) no
C10 N1 C1 O1 5.6(3) no
C10 N1 C1 C2 -174.62(14) no
C10 N1 C9 C4 -135.79(16) no
C10 N1 C9 C8 42.9(3) no
S1 N2 C3 C2 -133.05(11) no
S1 N2 C4 C5 -82.47(16) no
S1 N2 C4 C9 97.04(15) no
C3 N2 C4 C5 116.48(16) no
C3 N2 C4 C9 -64.0(2) no
C4 N2 C3 C2 27.8(2) no
O1 C1 C2 C3 101.99(18) no
O1 C1 C2 C11 -20.2(3) no
N1 C1 C2 C3 -77.79(18) no
N1 C1 C2 C11 160.02(13) no
C1 C2 C3 N2 56.36(19) no
C11 C2 C3 N2 178.96(14) no
N2 C4 C5 C6 177.53(13) no
N2 C4 C9 N1 1.0(3) no
N2 C4 C9 C8 -177.68(13) no
C5 C4 C9 N1 -179.47(14) no
C5 C4 C9 C8 1.8(3) no
C9 C4 C5 C6 -2.0(3) no
C4 C5 C6 C7 1.1(3) no
C5 C6 C7 C8 0.0(3) no
C6 C7 C8 C9 -0.1(3) no
C7 C8 C9 N1 -179.49(15) no
C7 C8 C9 C4 -0.8(3) no
